data_4070407
loop_
_publ_author_name
'MacLeod, K. Cory'
'Conway, Julia L.'
'Tang, Liming'
'Smith, Joshua J.'
'Corcoran, Liam D.'
'Ballem, Katherine H. D.'
'Patrick, Brian O.'
'Smith, Kevin M.'

_publ_section_title
;
 Reactivity Consequences of Steric Reduction in Cyclopentadienyl Chromium
 \b-Diketiminate Complexes
;
_journal_issue 23
_journal_name_full Organometallics
_journal_page_first 6798
_journal_paper_doi 10.1021/om900788c
_journal_volume 28
_journal_year 2009
_chemical_formula_sum 'C28 H34 Cl Cr N2'
_chemical_formula_weight 486.02
_chemical_name_systematic
;
 ?
;
_space_group_IT_number 29
_symmetry_cell_setting orthorhombic
_symmetry_space_group_name_Hall 'P 2c -2ac'
_symmetry_space_group_name_H-M 'P c a 21'
_atom_sites_solution_hydrogens geom
_atom_sites_solution_primary direct
_atom_sites_solution_secondary difmap
_audit_creation_method SHELXL-97
_cell_angle_alpha 90.00
_cell_angle_beta 90.00
_cell_angle_gamma 90.00
_cell_formula_units_Z 8
_cell_length_a 14.3818(10)
_cell_length_b 15.2520(10)
_cell_length_c 25.8696(19)
_cell_measurement_reflns_used 9921
_cell_measurement_temperature 173(2)
_cell_measurement_theta_max 27.66
_cell_measurement_theta_min 2.50
_cell_volume 5674.5(7)
_computing_structure_refinement 'SHELXL-97 (Sheldrick, 1997)'
_diffrn_ambient_temperature 173(2)
_diffrn_measured_fraction_theta_full 0.982
_diffrn_measured_fraction_theta_max 0.982
_diffrn_measurement_device_type 'Bruker X8 APEX II'
_diffrn_measurement_method 'area detector'
_diffrn_radiation_monochromator graphite
_diffrn_radiation_source 'fine-focus sealed tube'
_diffrn_radiation_type MoK\a
_diffrn_radiation_wavelength 0.71073
_diffrn_reflns_av_R_equivalents 0.0418
_diffrn_reflns_av_sigmaI/netI 0.0452
_diffrn_reflns_limit_h_max 16
_diffrn_reflns_limit_h_min -18
_diffrn_reflns_limit_k_max 20
_diffrn_reflns_limit_k_min -20
_diffrn_reflns_limit_l_max 34
_diffrn_reflns_limit_l_min -34
_diffrn_reflns_number 55108
_diffrn_reflns_theta_full 28.00
_diffrn_reflns_theta_max 28.00
_diffrn_reflns_theta_min 1.95
_exptl_absorpt_coefficient_mu 0.513
_exptl_absorpt_correction_T_max 0.902
_exptl_absorpt_correction_T_min 0.809
_exptl_absorpt_correction_type multi-scan
_exptl_crystal_colour black
_exptl_crystal_density_diffrn 1.138
_exptl_crystal_density_method 'not measured'
_exptl_crystal_description tablet
_exptl_crystal_F_000 2056
_exptl_crystal_size_max 0.44
_exptl_crystal_size_mid 0.40
_exptl_crystal_size_min 0.20
_platon_squeeze_details
;
;
_refine_diff_density_max 0.288
_refine_diff_density_min -0.314
_refine_diff_density_rms 0.050
_refine_ls_abs_structure_details 'Flack H D (1983), Acta Cryst. A39, 876-881'
_refine_ls_abs_structure_Flack 0.00
_refine_ls_extinction_method none
_refine_ls_goodness_of_fit_ref 0.998
_refine_ls_hydrogen_treatment constr
_refine_ls_matrix_type full
_refine_ls_number_parameters 593
_refine_ls_number_reflns 13222
_refine_ls_number_restraints 1
_refine_ls_restrained_S_all 0.998
_refine_ls_R_factor_all 0.0538
_refine_ls_R_factor_gt 0.0378
_refine_ls_shift/su_max 0.005
_refine_ls_shift/su_mean 0.002
_refine_ls_structure_factor_coef Fsqd
_refine_ls_weighting_details 'calc w=1/[\s^2^(Fo^2^)+(0.0497P)^2^+0.0000P] where P=(Fo^2^+2Fc^2^)/3'
_refine_ls_weighting_scheme calc
_refine_ls_wR_factor_gt 0.0844
_refine_ls_wR_factor_ref 0.0898
_reflns_number_gt 10409
_reflns_number_total 13222
_reflns_threshold_expression >2sigma(I)
_cod_data_source_file om900788c_si_001.cif
_cod_data_source_block 4c
_cod_original_sg_symbol_H-M 'P ca21'
_cod_database_code 4070407

loop_
_symmetry_equiv_pos_as_xyz
'x, y, z'
'-x, -y, z+1/2'
'-x+1/2, y, z+1/2'
'x+1/2, -y, z'

loop_
_atom_site_label
_atom_site_type_symbol
_atom_site_fract_x
_atom_site_fract_y
_atom_site_fract_z
_atom_site_U_iso_or_equiv
_atom_site_adp_type
_atom_site_occupancy
_atom_site_symmetry_multiplicity
_atom_site_calc_flag
_atom_site_refinement_flags
C1 C 0.84309(19) 0.81978(17) 0.71229(12) 0.0362(7) Uani 1 1 d .
H1A H 0.8904 0.7764 0.7217 0.054 Uiso 1 1 calc R
H1B H 0.7931 0.7909 0.6930 0.054 Uiso 1 1 calc R
H1C H 0.8175 0.8464 0.7437 0.054 Uiso 1 1 calc R
C2 C 0.88687(18) 0.89047(15) 0.67892(10) 0.0262(6) Uani 1 1 d .
C3 C 0.86129(17) 0.89202(15) 0.62705(10) 0.0273(6) Uani 1 1 d .
H3 H 0.8078 0.8588 0.6181 0.033 Uiso 1 1 calc R
C4 C 0.90479(17) 0.93644(14) 0.58680(10) 0.0254(5) Uani 1 1 d .
C5 C 0.8793(2) 0.91072(17) 0.53255(10) 0.0325(6) Uani 1 1 d .
H5A H 0.8659 0.9635 0.5123 0.049 Uiso 1 1 calc R
H5B H 0.8242 0.8729 0.5332 0.049 Uiso 1 1 calc R
H5C H 0.9313 0.8789 0.5167 0.049 Uiso 1 1 calc R
C6 C 0.98467(18) 0.92896(16) 0.75009(11) 0.0274(6) Uani 1 1 d .
C7 C 1.06448(18) 0.87523(15) 0.75367(10) 0.0278(6) Uani 1 1 d .
C8 C 1.1098(2) 0.87039(18) 0.80136(11) 0.0373(7) Uani 1 1 d .
H8 H 1.1643 0.8356 0.8042 0.045 Uiso 1 1 calc R
C9 C 1.0780(2) 0.9146(2) 0.84476(12) 0.0434(7) Uani 1 1 d .
C10 C 0.9966(2) 0.96171(19) 0.84006(11) 0.0415(7) Uani 1 1 d .
H10 H 0.9723 0.9898 0.8699 0.050 Uiso 1 1 calc R
C11 C 0.9481(2) 0.97007(17) 0.79353(11) 0.0339(6) Uani 1 1 d .
C12 C 1.10085(19) 0.82634(17) 0.70795(11) 0.0342(6) Uani 1 1 d .
H12A H 1.1638 0.8051 0.7154 0.051 Uiso 1 1 calc R
H12B H 1.1026 0.8654 0.6779 0.051 Uiso 1 1 calc R
H12C H 1.0601 0.7764 0.7006 0.051 Uiso 1 1 calc R
C13 C 1.1322(3) 0.9080(3) 0.89450(14) 0.0673(10) Uani 1 1 d .
H13A H 1.1226 0.8499 0.9098 0.101 Uiso 1 1 calc R
H13B H 1.1107 0.9531 0.9186 0.101 Uiso 1 1 calc R
H13C H 1.1985 0.9166 0.8874 0.101 Uiso 1 1 calc R
C14 C 0.8605(2) 1.0236(2) 0.79106(13) 0.0481(9) Uani 1 1 d .
H14A H 0.8698 1.0734 0.7676 0.072 Uiso 1 1 calc R
H14B H 0.8453 1.0454 0.8257 0.072 Uiso 1 1 calc R
H14C H 0.8095 0.9871 0.7782 0.072 Uiso 1 1 calc R
C15 C 1.02162(19) 1.02639(17) 0.54976(10) 0.0250(6) Uani 1 1 d .
C16 C 0.99745(19) 1.10337(16) 0.52363(10) 0.0294(6) Uani 1 1 d .
C17 C 1.0545(2) 1.13058(17) 0.48323(11) 0.0344(6) Uani 1 1 d .
H17 H 1.0391 1.1831 0.4654 0.041 Uiso 1 1 calc R
C18 C 1.1325(2) 1.08443(18) 0.46789(10) 0.0341(6) Uani 1 1 d .
C19 C 1.15311(19) 1.00761(18) 0.49366(10) 0.0317(6) Uani 1 1 d .
H19 H 1.2055 0.9743 0.4830 0.038 Uiso 1 1 calc R
C20 C 1.09958(19) 0.97763(16) 0.53468(10) 0.0271(6) Uani 1 1 d .
C21 C 0.9127(2) 1.15527(17) 0.53778(11) 0.0367(7) Uani 1 1 d .
H21A H 0.8669 1.1165 0.5541 0.055 Uiso 1 1 calc R
H21B H 0.8858 1.1813 0.5065 0.055 Uiso 1 1 calc R
H21C H 0.9300 1.2019 0.5620 0.055 Uiso 1 1 calc R
C22 C 1.1929(2) 1.1175(2) 0.42377(12) 0.0500(8) Uani 1 1 d .
H22A H 1.1537 1.1467 0.3980 0.075 Uiso 1 1 calc R
H22B H 1.2251 1.0679 0.4076 0.075 Uiso 1 1 calc R
H22C H 1.2388 1.1591 0.4372 0.075 Uiso 1 1 calc R
C23 C 1.1269(2) 0.89477(17) 0.56251(11) 0.0374(7) Uani 1 1 d .
H23A H 1.1792 0.8672 0.5445 0.056 Uiso 1 1 calc R
H23B H 1.0740 0.8543 0.5631 0.056 Uiso 1 1 calc R
H23C H 1.1452 0.9089 0.5980 0.056 Uiso 1 1 calc R
C24 C 1.0585(2) 1.18665(17) 0.66072(15) 0.0497(9) Uani 1 1 d .
H24 H 1.0307 1.2354 0.6439 0.060 Uiso 1 1 calc R
C25 C 1.1174(2) 1.1253(2) 0.63812(12) 0.0467(8) Uani 1 1 d .
H25 H 1.1379 1.1255 0.6032 0.056 Uiso 1 1 calc R
C26 C 1.14068(19) 1.06497(17) 0.67490(13) 0.0393(8) Uani 1 1 d .
H26 H 1.1788 1.0149 0.6696 0.047 Uiso 1 1 calc R
C27 C 1.0994(2) 1.0888(2) 0.72121(12) 0.0434(8) Uani 1 1 d .
H27 H 1.1054 1.0593 0.7534 0.052 Uiso 1 1 calc R
C28 C 1.0477(2) 1.1639(2) 0.71181(14) 0.0462(9) Uani 1 1 d .
H28 H 1.0111 1.1945 0.7365 0.055 Uiso 1 1 calc R
N1 N 0.94733(15) 0.94520(12) 0.69963(8) 0.0243(5) Uani 1 1 d .
N2 N 0.96936(14) 0.99854(12) 0.59389(8) 0.0234(4) Uani 1 1 d .
Cl1 Cl 0.83917(4) 1.11513(4) 0.66566(3) 0.03071(14) Uani 1 1 d .
Cr1 Cr 0.98710(3) 1.05644(2) 0.663203(15) 0.02143(9) Uani 1 1 d .
C29 C 0.90264(19) 0.59161(16) 0.74231(9) 0.0272(6) Uani 1 1 d .
H29A H 0.8496 0.6239 0.7566 0.041 Uiso 1 1 calc R
H29B H 0.9580 0.6290 0.7431 0.041 Uiso 1 1 calc R
H29C H 0.9138 0.5389 0.7631 0.041 Uiso 1 1 calc R
C30 C 0.88189(16) 0.56560(14) 0.68731(9) 0.0198(5) Uani 1 1 d .
C31 C 0.92815(16) 0.61104(14) 0.64839(9) 0.0226(5) Uani 1 1 d .
H31 H 0.9808 0.6444 0.6587 0.027 Uiso 1 1 calc R
C32 C 0.90554(17) 0.61291(14) 0.59557(9) 0.0214(5) Uani 1 1 d .
C33 C 0.95006(18) 0.68345(16) 0.56414(10) 0.0285(6) Uani 1 1 d .
H33A H 0.9862 0.6569 0.5361 0.043 Uiso 1 1 calc R
H33B H 0.9914 0.7183 0.5862 0.043 Uiso 1 1 calc R
H33C H 0.9018 0.7215 0.5495 0.043 Uiso 1 1 calc R
C34 C 0.76327(18) 0.47467(16) 0.72225(9) 0.0222(5) Uani 1 1 d .
C35 C 0.68423(18) 0.52172(17) 0.73641(10) 0.0228(6) Uani 1 1 d .
C36 C 0.62865(19) 0.48847(17) 0.77583(10) 0.0292(6) Uani 1 1 d .
H36 H 0.5749 0.5203 0.7859 0.035 Uiso 1 1 calc R
C37 C 0.64888(19) 0.41070(18) 0.80091(10) 0.0305(6) Uani 1 1 d .
C38 C 0.72951(19) 0.36708(16) 0.78715(9) 0.0287(6) Uani 1 1 d .
H38 H 0.7455 0.3146 0.8048 0.034 Uiso 1 1 calc R
C39 C 0.78744(19) 0.39726(16) 0.74865(10) 0.0252(5) Uani 1 1 d .
C40 C 0.65746(19) 0.60571(16) 0.70990(10) 0.0304(6) Uani 1 1 d .
H40A H 0.5990 0.5972 0.6911 0.046 Uiso 1 1 calc R
H40B H 0.7065 0.6226 0.6855 0.046 Uiso 1 1 calc R
H40C H 0.6495 0.6521 0.7357 0.046 Uiso 1 1 calc R
C41 C 0.5849(2) 0.37331(18) 0.84157(10) 0.0408(7) Uani 1 1 d .
H41A H 0.5578 0.3184 0.8290 0.061 Uiso 1 1 calc R
H41B H 0.5351 0.4153 0.8489 0.061 Uiso 1 1 calc R
H41C H 0.6203 0.3619 0.8733 0.061 Uiso 1 1 calc R
C42 C 0.8738(2) 0.34664(17) 0.73535(10) 0.0351(6) Uani 1 1 d .
H42A H 0.8820 0.2988 0.7602 0.053 Uiso 1 1 calc R
H42B H 0.9277 0.3858 0.7368 0.053 Uiso 1 1 calc R
H42C H 0.8678 0.3224 0.7004 0.053 Uiso 1 1 calc R
C43 C 0.81278(17) 0.57548(15) 0.52263(9) 0.0218(5) Uani 1 1 d .
C44 C 0.8537(2) 0.53507(17) 0.48011(10) 0.0285(6) Uani 1 1 d .
C45 C 0.8127(2) 0.54570(19) 0.43209(11) 0.0371(7) Uani 1 1 d .
H45 H 0.8402 0.5179 0.4030 0.044 Uiso 1 1 calc R
C46 C 0.7338(2) 0.5949(2) 0.42488(11) 0.0433(8) Uani 1 1 d .
C47 C 0.6969(2) 0.63785(18) 0.46754(10) 0.0367(7) Uani 1 1 d .
H47 H 0.6436 0.6739 0.4630 0.044 Uiso 1 1 calc R
C48 C 0.73492(18) 0.62984(15) 0.51612(9) 0.0256(5) Uani 1 1 d .
C49 C 0.9408(2) 0.48075(19) 0.48524(11) 0.0365(7) Uani 1 1 d .
H49A H 0.9792 0.5041 0.5133 0.055 Uiso 1 1 calc R
H49B H 0.9758 0.4829 0.4528 0.055 Uiso 1 1 calc R
H49C H 0.9240 0.4199 0.4930 0.055 Uiso 1 1 calc R
C50 C 0.6876(3) 0.6015(3) 0.37238(13) 0.0751(13) Uani 1 1 d .
H50A H 0.7350 0.5982 0.3452 0.113 Uiso 1 1 calc R
H50B H 0.6544 0.6575 0.3698 0.113 Uiso 1 1 calc R
H50C H 0.6434 0.5531 0.3682 0.113 Uiso 1 1 calc R
C51 C 0.69147(19) 0.67739(18) 0.56107(11) 0.0318(7) Uani 1 1 d .
H51A H 0.6557 0.7276 0.5483 0.048 Uiso 1 1 calc R
H51B H 0.7404 0.6981 0.5844 0.048 Uiso 1 1 calc R
H51C H 0.6500 0.6374 0.5797 0.048 Uiso 1 1 calc R
C52 C 0.7438(2) 0.3461(2) 0.55509(13) 0.0446(8) Uani 1 1 d .
H52 H 0.7802 0.3217 0.5280 0.053 Uiso 1 1 calc R
C53 C 0.6885(2) 0.4205(2) 0.55174(13) 0.0440(8) Uani 1 1 d .
H53 H 0.6792 0.4548 0.5215 0.053 Uiso 1 1 calc R
C54 C 0.64926(18) 0.43632(17) 0.59968(14) 0.0418(8) Uani 1 1 d .
H54 H 0.6103 0.4842 0.6088 0.050 Uiso 1 1 calc R
C55 C 0.6785(2) 0.3674(2) 0.63262(12) 0.0437(8) Uani 1 1 d .
H55 H 0.6608 0.3599 0.6677 0.052 Uiso 1 1 calc R
C56 C 0.7363(2) 0.31350(16) 0.60532(15) 0.0475(8) Uani 1 1 d .
H56 H 0.7663 0.2626 0.6183 0.057 Uiso 1 1 calc R
N3 N 0.81843(13) 0.50411(12) 0.67877(7) 0.0207(4) Uani 1 1 d .
N4 N 0.84536(14) 0.55773(12) 0.57440(7) 0.0197(4) Uani 1 1 d .
Cl2 Cl 0.95174(4) 0.38768(3) 0.60870(3) 0.02674(13) Uani 1 1 d .
Cr2 Cr 0.80393(2) 0.44673(2) 0.609201(14) 0.01876(8) Uani 1 1 d .

loop_
_atom_site_aniso_label
_atom_site_aniso_U_11
_atom_site_aniso_U_22
_atom_site_aniso_U_33
_atom_site_aniso_U_23
_atom_site_aniso_U_13
_atom_site_aniso_U_12
C1 0.0313(16) 0.0268(13) 0.0505(18) 0.0073(12) 0.0114(14) -0.0034(12)
C2 0.0193(13) 0.0202(11) 0.0390(15) 0.0015(10) 0.0055(11) 0.0021(10)
C3 0.0165(13) 0.0225(12) 0.0427(15) -0.0039(10) 0.0000(12) -0.0035(10)
C4 0.0197(13) 0.0191(11) 0.0372(13) -0.0014(10) -0.0056(12) 0.0038(10)
C5 0.0295(16) 0.0340(14) 0.0339(15) -0.0027(11) -0.0049(13) -0.0021(13)
C6 0.0270(15) 0.0237(12) 0.0315(14) 0.0035(11) 0.0041(11) -0.0021(10)
C7 0.0258(14) 0.0233(11) 0.0344(14) 0.0074(10) 0.0012(12) -0.0023(10)
C8 0.0278(15) 0.0413(15) 0.0427(16) 0.0122(12) 0.0012(13) -0.0004(12)
C9 0.0372(18) 0.0539(17) 0.0392(16) 0.0060(14) -0.0008(14) -0.0097(15)
C10 0.052(2) 0.0440(16) 0.0285(14) -0.0038(12) 0.0112(13) -0.0060(14)
C11 0.0348(16) 0.0301(13) 0.0367(15) 0.0028(12) 0.0110(13) 0.0014(12)
C12 0.0331(16) 0.0266(12) 0.0429(16) 0.0018(11) 0.0007(13) 0.0090(12)
C13 0.065(3) 0.097(3) 0.0402(18) 0.0101(19) -0.0057(17) -0.013(2)
C14 0.052(2) 0.0523(19) 0.0399(18) -0.0031(15) 0.0144(16) 0.0117(16)
C15 0.0248(15) 0.0244(12) 0.0259(13) -0.0012(10) -0.0035(12) -0.0025(11)
C16 0.0288(15) 0.0269(13) 0.0325(14) -0.0034(11) -0.0038(12) -0.0026(11)
C17 0.0388(17) 0.0292(13) 0.0353(15) 0.0035(11) -0.0032(13) -0.0081(13)
C18 0.0340(16) 0.0368(14) 0.0316(15) -0.0043(12) 0.0012(13) -0.0113(12)
C19 0.0263(15) 0.0365(14) 0.0322(14) -0.0069(12) 0.0039(12) -0.0027(12)
C20 0.0220(14) 0.0284(12) 0.0310(14) -0.0030(10) -0.0023(12) -0.0018(11)
C21 0.0400(17) 0.0327(13) 0.0374(15) 0.0054(12) -0.0011(13) 0.0098(13)
C22 0.049(2) 0.0559(19) 0.0451(18) 0.0029(14) 0.0100(16) -0.0204(16)
C23 0.0347(16) 0.0329(14) 0.0446(18) -0.0010(13) 0.0061(13) 0.0088(12)
C24 0.0373(17) 0.0263(13) 0.085(3) 0.0157(17) -0.0279(19) -0.0101(12)
C25 0.0404(19) 0.0605(19) 0.0391(16) -0.0027(15) 0.0087(15) -0.0331(16)
C26 0.0186(14) 0.0272(13) 0.072(2) -0.0111(14) -0.0016(15) -0.0012(11)
C27 0.0380(18) 0.0513(17) 0.0410(16) 0.0145(14) -0.0152(15) -0.0217(15)
C28 0.0314(18) 0.0423(17) 0.065(2) -0.0287(17) 0.0048(16) -0.0034(14)
N1 0.0214(12) 0.0201(10) 0.0313(11) -0.0007(8) 0.0032(10) 0.0017(8)
N2 0.0181(11) 0.0221(10) 0.0300(11) -0.0009(8) -0.0010(9) 0.0008(8)
Cl1 0.0221(3) 0.0260(3) 0.0440(4) 0.0008(3) 0.0031(3) 0.0058(2)
Cr1 0.0173(2) 0.01742(16) 0.0296(2) -0.00032(18) 0.00186(18) 0.00030(14)
C29 0.0291(15) 0.0302(12) 0.0223(13) -0.0003(10) -0.0034(11) -0.0002(12)
C30 0.0154(12) 0.0234(11) 0.0205(11) -0.0022(9) -0.0002(10) 0.0048(10)
C31 0.0181(12) 0.0227(11) 0.0270(13) -0.0024(9) -0.0004(10) -0.0002(10)
C32 0.0150(12) 0.0206(10) 0.0285(14) -0.0002(9) 0.0059(10) 0.0034(10)
C33 0.0294(15) 0.0247(12) 0.0313(14) 0.0017(10) 0.0003(11) -0.0024(11)
C34 0.0194(13) 0.0269(11) 0.0203(11) -0.0015(9) 0.0003(11) -0.0040(10)
C35 0.0185(13) 0.0279(13) 0.0220(13) -0.0032(10) -0.0002(10) 0.0010(10)
C36 0.0219(14) 0.0348(13) 0.0310(14) -0.0052(11) 0.0022(11) -0.0036(11)
C37 0.0311(15) 0.0359(14) 0.0245(13) -0.0023(11) 0.0012(12) -0.0112(12)
C38 0.0360(16) 0.0253(12) 0.0247(13) 0.0023(10) 0.0005(11) -0.0033(11)
C39 0.0271(14) 0.0248(12) 0.0238(12) 0.0004(10) 0.0000(11) -0.0019(11)
C40 0.0245(14) 0.0325(14) 0.0342(15) 0.0047(11) 0.0035(12) 0.0067(11)
C41 0.0429(18) 0.0496(16) 0.0298(14) -0.0003(12) 0.0058(13) -0.0135(14)
C42 0.0391(17) 0.0302(13) 0.0359(15) 0.0106(11) 0.0030(13) 0.0095(13)
C43 0.0216(14) 0.0233(11) 0.0204(12) 0.0022(10) 0.0012(10) -0.0013(10)
C44 0.0290(16) 0.0305(13) 0.0260(14) -0.0003(11) 0.0026(12) 0.0028(12)
C45 0.0377(18) 0.0473(16) 0.0261(14) -0.0015(12) 0.0004(12) 0.0075(13)
C46 0.046(2) 0.0557(18) 0.0286(15) -0.0014(13) -0.0107(14) 0.0091(15)
C47 0.0344(16) 0.0368(14) 0.0389(16) 0.0041(12) -0.0057(13) 0.0117(13)
C48 0.0243(14) 0.0270(12) 0.0254(12) 0.0018(10) 0.0016(11) 0.0023(10)
C49 0.0323(16) 0.0494(16) 0.0277(14) -0.0011(12) 0.0039(12) 0.0145(13)
C50 0.069(3) 0.119(3) 0.0367(18) -0.010(2) -0.0226(18) 0.039(2)
C51 0.0258(16) 0.0340(14) 0.0356(16) 0.0025(12) 0.0042(12) 0.0082(12)
C52 0.0304(17) 0.0524(18) 0.0509(19) -0.0260(16) 0.0020(15) -0.0084(15)
C53 0.0376(19) 0.0503(18) 0.0441(17) 0.0152(15) -0.0188(15) -0.0212(15)
C54 0.0153(13) 0.0294(14) 0.081(3) -0.0134(15) -0.0056(16) -0.0025(11)
C55 0.0373(18) 0.0594(19) 0.0345(15) 0.0054(14) -0.0060(14) -0.0341(16)
C56 0.0374(16) 0.0203(11) 0.085(2) 0.0040(16) -0.0257(19) -0.0061(11)
N3 0.0213(11) 0.0188(9) 0.0220(10) -0.0004(8) 0.0016(8) 0.0030(8)
N4 0.0188(11) 0.0216(9) 0.0188(9) 0.0019(8) -0.0006(9) 0.0030(8)
Cl2 0.0209(3) 0.0252(3) 0.0341(3) 0.0008(3) 0.0002(3) 0.0057(2)
Cr2 0.01655(19) 0.01789(16) 0.02184(17) 0.00009(17) -0.00110(17) 0.00008(14)

loop_
_atom_type_symbol
_atom_type_description
_atom_type_scat_dispersion_real
_atom_type_scat_dispersion_imag
_atom_type_scat_source
C C 0.0033 0.0016 'International Tables Vol C Tables 4.2.6.8 and 6.1.1.4'
H H 0.0000 0.0000 'International Tables Vol C Tables 4.2.6.8 and 6.1.1.4'
N N 0.0061 0.0033 'International Tables Vol C Tables 4.2.6.8 and 6.1.1.4'
Cl Cl 0.1484 0.1585 'International Tables Vol C Tables 4.2.6.8 and 6.1.1.4'
Cr Cr 0.3209 0.6236 'International Tables Vol C Tables 4.2.6.8 and 6.1.1.4'

loop_
_geom_angle_atom_site_label_1
_geom_angle_atom_site_label_2
_geom_angle_atom_site_label_3
_geom_angle
C2 C1 H1A 109.5
C2 C1 H1B 109.5
H1A C1 H1B 109.5
C2 C1 H1C 109.5
H1A C1 H1C 109.5
H1B C1 H1C 109.5
N1 C2 C3 123.7(2)
N1 C2 C1 119.5(2)
C3 C2 C1 116.8(2)
C4 C3 C2 127.7(2)
C4 C3 H3 116.2
C2 C3 H3 116.2
N2 C4 C3 123.6(2)
N2 C4 C5 118.8(2)
C3 C4 C5 117.5(2)
C4 C5 H5A 109.5
C4 C5 H5B 109.5
H5A C5 H5B 109.5
C4 C5 H5C 109.5
H5A C5 H5C 109.5
H5B C5 H5C 109.5
C11 C6 C7 121.1(3)
C11 C6 N1 121.1(2)
C7 C6 N1 117.7(2)
C8 C7 C6 117.9(2)
C8 C7 C12 120.7(2)
C6 C7 C12 121.5(2)
C9 C8 C7 122.4(3)
C9 C8 H8 118.8
C7 C8 H8 118.8
C10 C9 C8 117.5(3)
C10 C9 C13 123.3(3)
C8 C9 C13 119.2(3)
C9 C10 C11 123.2(3)
C9 C10 H10 118.4
C11 C10 H10 118.4
C6 C11 C10 117.8(3)
C6 C11 C14 121.9(3)
C10 C11 C14 120.3(2)
C7 C12 H12A 109.5
C7 C12 H12B 109.5
H12A C12 H12B 109.5
C7 C12 H12C 109.5
H12A C12 H12C 109.5
H12B C12 H12C 109.5
C9 C13 H13A 109.5
C9 C13 H13B 109.5
H13A C13 H13B 109.5
C9 C13 H13C 109.5
H13A C13 H13C 109.5
H13B C13 H13C 109.5
C11 C14 H14A 109.5
C11 C14 H14B 109.5
H14A C14 H14B 109.5
C11 C14 H14C 109.5
H14A C14 H14C 109.5
H14B C14 H14C 109.5
C16 C15 C20 120.7(2)
C16 C15 N2 120.3(2)
C20 C15 N2 119.0(2)
C17 C16 C15 117.8(3)
C17 C16 C21 120.3(2)
C15 C16 C21 121.8(2)
C18 C17 C16 122.8(2)
C18 C17 H17 118.6
C16 C17 H17 118.6
C19 C18 C17 117.9(3)
C19 C18 C22 121.4(3)
C17 C18 C22 120.7(3)
C18 C19 C20 122.0(3)
C18 C19 H19 119.0
C20 C19 H19 119.0
C19 C20 C15 118.8(2)
C19 C20 C23 119.8(2)
C15 C20 C23 121.4(2)
C16 C21 H21A 109.5
C16 C21 H21B 109.5
H21A C21 H21B 109.5
C16 C21 H21C 109.5
H21A C21 H21C 109.5
H21B C21 H21C 109.5
C18 C22 H22A 109.5
C18 C22 H22B 109.5
H22A C22 H22B 109.5
C18 C22 H22C 109.5
H22A C22 H22C 109.5
H22B C22 H22C 109.5
C20 C23 H23A 109.5
C20 C23 H23B 109.5
H23A C23 H23B 109.5
C20 C23 H23C 109.5
H23A C23 H23C 109.5
H23B C23 H23C 109.5
C28 C24 C25 107.6(3)
C28 C24 Cr1 72.36(17)
C25 C24 Cr1 72.24(15)
C28 C24 H24 126.2
C25 C24 H24 126.2
Cr1 C24 H24 121.0
C26 C25 C24 108.0(3)
C26 C25 Cr1 71.78(16)
C24 C25 Cr1 71.59(16)
C26 C25 H25 126.0
C24 C25 H25 126.0
Cr1 C25 H25 122.3
C25 C26 C27 108.7(3)
C25 C26 Cr1 72.71(17)
C27 C26 Cr1 73.07(16)
C25 C26 H26 125.7
C27 C26 H26 125.7
Cr1 C26 H26 120.3
C26 C27 C28 107.2(3)
C26 C27 Cr1 71.00(17)
C28 C27 Cr1 71.38(17)
C26 C27 H27 126.4
C28 C27 H27 126.4
Cr1 C27 H27 122.9
C24 C28 C27 108.4(3)
C24 C28 Cr1 71.89(17)
C27 C28 Cr1 72.73(17)
C24 C28 H28 125.8
C27 C28 H28 125.8
Cr1 C28 H28 121.3
C2 N1 C6 120.5(2)
C2 N1 Cr1 121.85(18)
C6 N1 Cr1 117.59(16)
C4 N2 C15 117.7(2)
C4 N2 Cr1 121.31(17)
C15 N2 Cr1 120.89(15)
N2 Cr1 N1 90.65(8)
N2 Cr1 C26 105.74(10)
N1 Cr1 C26 105.39(10)
N2 Cr1 C24 114.94(12)
N1 Cr1 C24 152.59(11)
C26 Cr1 C24 59.88(10)
N2 Cr1 C28 150.29(11)
N1 Cr1 C28 117.50(12)
C26 Cr1 C28 59.80(11)
C24 Cr1 C28 35.75(12)
N2 Cr1 C25 93.07(10)
N1 Cr1 C25 139.75(11)
C26 Cr1 C25 35.51(11)
C24 Cr1 C25 36.17(12)
C28 Cr1 C25 59.68(12)
N2 Cr1 C27 141.02(11)
N1 Cr1 C27 94.37(10)
C26 Cr1 C27 35.92(11)
C24 Cr1 C27 59.78(11)
C28 Cr1 C27 35.88(12)
C25 Cr1 C27 59.51(11)
N2 Cr1 Cl1 94.46(6)
N1 Cr1 Cl1 92.97(6)
C26 Cr1 Cl1 152.25(7)
C24 Cr1 Cl1 94.56(8)
C28 Cr1 Cl1 93.40(8)
C25 Cr1 Cl1 126.57(9)
C27 Cr1 Cl1 123.75(9)
C30 C29 H29A 109.5
C30 C29 H29B 109.5
H29A C29 H29B 109.5
C30 C29 H29C 109.5
H29A C29 H29C 109.5
H29B C29 H29C 109.5
N3 C30 C31 124.1(2)
N3 C30 C29 118.6(2)
C31 C30 C29 117.2(2)
C30 C31 C32 127.1(2)
C30 C31 H31 116.5
C32 C31 H31 116.5
N4 C32 C31 122.7(2)
N4 C32 C33 120.8(2)
C31 C32 C33 116.4(2)
C32 C33 H33A 109.5
C32 C33 H33B 109.5
H33A C33 H33B 109.5
C32 C33 H33C 109.5
H33A C33 H33C 109.5
H33B C33 H33C 109.5
C35 C34 C39 120.4(2)
C35 C34 N3 119.5(2)
C39 C34 N3 120.1(2)
C36 C35 C34 118.3(2)
C36 C35 C40 119.9(2)
C34 C35 C40 121.9(2)
C37 C36 C35 122.4(3)
C37 C36 H36 118.8
C35 C36 H36 118.8
C36 C37 C38 117.9(2)
C36 C37 C41 121.5(3)
C38 C37 C41 120.6(2)
C39 C38 C37 122.2(2)
C39 C38 H38 118.9
C37 C38 H38 118.9
C38 C39 C34 118.8(2)
C38 C39 C42 119.6(2)
C34 C39 C42 121.6(2)
C35 C40 H40A 109.5
C35 C40 H40B 109.5
H40A C40 H40B 109.5
C35 C40 H40C 109.5
H40A C40 H40C 109.5
H40B C40 H40C 109.5
C37 C41 H41A 109.5
C37 C41 H41B 109.5
H41A C41 H41B 109.5
C37 C41 H41C 109.5
H41A C41 H41C 109.5
H41B C41 H41C 109.5
C39 C42 H42A 109.5
C39 C42 H42B 109.5
H42A C42 H42B 109.5
C39 C42 H42C 109.5
H42A C42 H42C 109.5
H42B C42 H42C 109.5
C44 C43 C48 120.3(2)
C44 C43 N4 120.8(2)
C48 C43 N4 118.7(2)
C45 C44 C43 118.5(3)
C45 C44 C49 119.8(2)
C43 C44 C49 121.7(2)
C46 C45 C44 122.6(3)
C46 C45 H45 118.7
C44 C45 H45 118.7
C45 C46 C47 117.8(3)
C45 C46 C50 121.4(3)
C47 C46 C50 120.8(3)
C48 C47 C46 122.1(3)
C48 C47 H47 118.9
C46 C47 H47 118.9
C47 C48 C43 118.6(2)
C47 C48 C51 119.8(2)
C43 C48 C51 121.5(2)
C44 C49 H49A 109.5
C44 C49 H49B 109.5
H49A C49 H49B 109.5
C44 C49 H49C 109.5
H49A C49 H49C 109.5
H49B C49 H49C 109.5
C46 C50 H50A 109.5
C46 C50 H50B 109.5
H50A C50 H50B 109.5
C46 C50 H50C 109.5
H50A C50 H50C 109.5
H50B C50 H50C 109.5
C48 C51 H51A 109.5
C48 C51 H51B 109.5
H51A C51 H51B 109.5
C48 C51 H51C 109.5
H51A C51 H51C 109.5
H51B C51 H51C 109.5
C53 C52 C56 107.8(3)
C53 C52 Cr2 72.63(16)
C56 C52 Cr2 72.15(16)
C53 C52 H52 126.1
C56 C52 H52 126.1
Cr2 C52 H52 120.9
C54 C53 C52 108.7(3)
C54 C53 Cr2 71.33(17)
C52 C53 Cr2 71.57(17)
C54 C53 H53 125.7
C52 C53 H53 125.7
Cr2 C53 H53 123.1
C53 C54 C55 106.8(3)
C53 C54 Cr2 72.91(16)
C55 C54 Cr2 72.10(16)
C53 C54 H54 126.6
C55 C54 H54 126.6
Cr2 C54 H54 120.3
C56 C55 C54 108.4(3)
C56 C55 Cr2 72.36(16)
C54 C55 Cr2 71.19(15)
C56 C55 H55 125.8
C54 C55 H55 125.8
Cr2 C55 H55 122.3
C55 C56 C52 108.3(3)
C55 C56 Cr2 72.39(15)
C52 C56 Cr2 71.77(15)
C55 C56 H56 125.8
C52 C56 H56 125.9
Cr2 C56 H56 121.7
C30 N3 C34 117.82(19)
C30 N3 Cr2 121.84(15)
C34 N3 Cr2 120.21(14)
C32 N4 C43 118.41(19)
C32 N4 Cr2 122.95(16)
C43 N4 Cr2 118.52(15)
N4 Cr2 N3 90.20(8)
N4 Cr2 C54 107.74(10)
N3 Cr2 C54 103.40(10)
N4 Cr2 C52 114.23(11)
N3 Cr2 C52 153.24(10)
C54 Cr2 C52 60.14(11)
N4 Cr2 C56 150.21(11)
N3 Cr2 C56 118.45(12)
C54 Cr2 C56 60.24(10)
C52 Cr2 C56 36.09(12)
N4 Cr2 C55 144.12(10)
N3 Cr2 C55 94.36(10)
C54 Cr2 C55 36.72(11)
C52 Cr2 C55 59.57(12)
C56 Cr2 C55 35.25(12)
N4 Cr2 C53 94.15(9)
N3 Cr2 C53 137.76(11)
C54 Cr2 C53 35.76(12)
C52 Cr2 C53 35.80(11)
C56 Cr2 C53 59.67(11)
C55 Cr2 C53 59.66(11)
N4 Cr2 Cl2 93.05(6)
N3 Cr2 Cl2 94.54(6)
C54 Cr2 Cl2 152.20(7)
C52 Cr2 Cl2 94.85(9)
C56 Cr2 Cl2 92.60(8)
C55 Cr2 Cl2 121.92(9)
C53 Cr2 Cl2 127.04(10)

loop_
_geom_bond_atom_site_label_1
_geom_bond_atom_site_label_2
_geom_bond_distance
C1 C2 1.518(4)
C1 H1A 0.9800
C1 H1B 0.9800
C1 H1C 0.9800
C2 N1 1.319(3)
C2 C3 1.392(4)
C3 C4 1.391(3)
C3 H3 0.9500
C4 N2 1.339(3)
C4 C5 1.502(4)
C5 H5A 0.9800
C5 H5B 0.9800
C5 H5C 0.9800
C6 C11 1.390(4)
C6 C7 1.413(4)
C6 N1 1.433(3)
C7 C8 1.397(4)
C7 C12 1.493(4)
C8 C9 1.387(4)
C8 H8 0.9500
C9 C10 1.379(4)
C9 C13 1.508(5)
C10 C11 1.397(4)
C10 H10 0.9500
C11 C14 1.502(4)
C12 H12A 0.9800
C12 H12B 0.9800
C12 H12C 0.9800
C13 H13A 0.9800
C13 H13B 0.9800
C13 H13C 0.9800
C14 H14A 0.9800
C14 H14B 0.9800
C14 H14C 0.9800
C15 C16 1.399(4)
C15 C20 1.401(4)
C15 N2 1.431(3)
C16 C17 1.392(4)
C16 C21 1.499(4)
C17 C18 1.383(4)
C17 H17 0.9500
C18 C19 1.380(4)
C18 C22 1.520(4)
C19 C20 1.388(4)
C19 H19 0.9500
C20 C23 1.507(4)
C21 H21A 0.9800
C21 H21B 0.9800
C21 H21C 0.9800
C22 H22A 0.9800
C22 H22B 0.9800
C22 H22C 0.9800
C23 H23A 0.9800
C23 H23B 0.9800
C23 H23C 0.9800
C24 C28 1.375(5)
C24 C25 1.391(4)
C24 Cr1 2.237(2)
C24 H24 0.9500
C25 C26 1.366(4)
C25 Cr1 2.245(3)
C25 H25 0.9500
C26 C27 1.386(4)
C26 Cr1 2.233(3)
C26 H26 0.9500
C27 C28 1.387(4)
C27 Cr1 2.260(3)
C27 H27 0.9500
C28 Cr1 2.242(3)
C28 H28 0.9500
N1 Cr1 2.023(2)
N2 Cr1 2.015(2)
Cl1 Cr1 2.3090(7)
C29 C30 1.507(3)
C29 H29A 0.9800
C29 H29B 0.9800
C29 H29C 0.9800
C30 N3 1.327(3)
C30 C31 1.392(3)
C31 C32 1.405(3)
C31 H31 0.9500
C32 N4 1.326(3)
C32 C33 1.493(3)
C33 H33A 0.9800
C33 H33B 0.9800
C33 H33C 0.9800
C34 C35 1.393(3)
C34 C39 1.408(3)
C34 N3 1.448(3)
C35 C36 1.391(4)
C35 C40 1.503(4)
C36 C37 1.383(4)
C36 H36 0.9500
C37 C38 1.383(4)
C37 C41 1.509(4)
C38 C39 1.378(4)
C38 H38 0.9500
C39 C42 1.502(4)
C40 H40A 0.9800
C40 H40B 0.9800
C40 H40C 0.9800
C41 H41A 0.9800
C41 H41B 0.9800
C41 H41C 0.9800
C42 H42A 0.9800
C42 H42B 0.9800
C42 H42C 0.9800
C43 C44 1.392(4)
C43 C48 1.403(3)
C43 N4 1.445(3)
C44 C45 1.385(4)
C44 C49 1.507(4)
C45 C46 1.372(4)
C45 H45 0.9500
C46 C47 1.389(4)
C46 C50 1.516(4)
C47 C48 1.376(4)
C47 H47 0.9500
C48 C51 1.506(4)
C49 H49A 0.9800
C49 H49B 0.9800
C49 H49C 0.9800
C50 H50A 0.9800
C50 H50B 0.9800
C50 H50C 0.9800
C51 H51A 0.9800
C51 H51B 0.9800
C51 H51C 0.9800
C52 C53 1.387(4)
C52 C56 1.395(5)
C52 Cr2 2.250(3)
C52 H52 0.9500
C53 C54 1.384(5)
C53 Cr2 2.264(3)
C53 H53 0.9500
C54 C55 1.417(4)
C54 Cr2 2.244(3)
C54 H54 0.9500
C55 C56 1.366(4)
C55 Cr2 2.256(3)
C55 H55 0.9500
C56 Cr2 2.255(2)
C56 H56 0.9500
N3 Cr2 2.0121(19)
N4 Cr2 2.0078(19)
Cl2 Cr2 2.3088(7)

loop_
_geom_torsion_atom_site_label_1
_geom_torsion_atom_site_label_2
_geom_torsion_atom_site_label_3
_geom_torsion_atom_site_label_4
_geom_torsion
N1 C2 C3 C4 13.5(4)
C1 C2 C3 C4 -165.1(2)
C2 C3 C4 N2 -13.0(4)
C2 C3 C4 C5 165.1(2)
C11 C6 C7 C8 -5.1(4)
N1 C6 C7 C8 170.1(2)
C11 C6 C7 C12 176.1(2)
N1 C6 C7 C12 -8.8(3)
C6 C7 C8 C9 1.4(4)
C12 C7 C8 C9 -179.8(3)
C7 C8 C9 C10 2.6(4)
C7 C8 C9 C13 -178.4(3)
C8 C9 C10 C11 -3.2(4)
C13 C9 C10 C11 177.9(3)
C7 C6 C11 C10 4.6(4)
N1 C6 C11 C10 -170.4(2)
C7 C6 C11 C14 -176.8(3)
N1 C6 C11 C14 8.3(4)
C9 C10 C11 C6 -0.3(4)
C9 C10 C11 C14 -179.0(3)
C20 C15 C16 C17 -1.5(4)
N2 C15 C16 C17 175.6(2)
C20 C15 C16 C21 178.0(2)
N2 C15 C16 C21 -5.0(4)
C15 C16 C17 C18 0.6(4)
C21 C16 C17 C18 -178.8(3)
C16 C17 C18 C19 0.9(4)
C16 C17 C18 C22 -179.5(3)
C17 C18 C19 C20 -1.7(4)
C22 C18 C19 C20 178.7(3)
C18 C19 C20 C15 0.9(4)
C18 C19 C20 C23 -178.1(2)
C16 C15 C20 C19 0.7(4)
N2 C15 C20 C19 -176.4(2)
C16 C15 C20 C23 179.7(2)
N2 C15 C20 C23 2.6(4)
C28 C24 C25 C26 1.2(3)
Cr1 C24 C25 C26 -62.9(2)
C28 C24 C25 Cr1 64.2(2)
C24 C25 C26 C27 -1.9(3)
Cr1 C25 C26 C27 -64.7(2)
C24 C25 C26 Cr1 62.8(2)
C25 C26 C27 C28 1.8(3)
Cr1 C26 C27 C28 -62.6(2)
C25 C26 C27 Cr1 64.5(2)
C25 C24 C28 C27 -0.1(3)
Cr1 C24 C28 C27 64.0(2)
C25 C24 C28 Cr1 -64.1(2)
C26 C27 C28 C24 -1.1(3)
Cr1 C27 C28 C24 -63.5(2)
C26 C27 C28 Cr1 62.4(2)
C3 C2 N1 C6 -167.1(2)
C1 C2 N1 C6 11.5(4)
C3 C2 N1 Cr1 15.2(3)
C1 C2 N1 Cr1 -166.19(17)
C11 C6 N1 C2 -97.9(3)
C7 C6 N1 C2 86.9(3)
C11 C6 N1 Cr1 79.8(3)
C7 C6 N1 Cr1 -95.3(2)
C3 C4 N2 C15 167.7(2)
C5 C4 N2 C15 -10.3(3)
C3 C4 N2 Cr1 -16.0(3)
C5 C4 N2 Cr1 165.91(17)
C16 C15 N2 C4 99.1(3)
C20 C15 N2 C4 -83.8(3)
C16 C15 N2 Cr1 -77.1(3)
C20 C15 N2 Cr1 100.0(2)
C4 N2 Cr1 N1 31.14(18)
C15 N2 Cr1 N1 -152.76(18)
C4 N2 Cr1 C26 137.33(18)
C15 N2 Cr1 C26 -46.6(2)
C4 N2 Cr1 C24 -159.02(17)
C15 N2 Cr1 C24 17.1(2)
C4 N2 Cr1 C28 -166.8(2)
C15 N2 Cr1 C28 9.3(3)
C4 N2 Cr1 C25 171.04(19)
C15 N2 Cr1 C25 -12.9(2)
C4 N2 Cr1 C27 128.90(19)
C15 N2 Cr1 C27 -55.0(2)
C4 N2 Cr1 Cl1 -61.89(17)
C15 N2 Cr1 Cl1 114.21(17)
C2 N1 Cr1 N2 -31.0(2)
C6 N1 Cr1 N2 151.27(18)
C2 N1 Cr1 C26 -137.5(2)
C6 N1 Cr1 C26 44.74(19)
C2 N1 Cr1 C24 169.4(2)
C6 N1 Cr1 C24 -8.4(3)
C2 N1 Cr1 C28 158.9(2)
C6 N1 Cr1 C28 -18.8(2)
C2 N1 Cr1 C25 -126.5(2)
C6 N1 Cr1 C25 55.7(2)
C2 N1 Cr1 C27 -172.3(2)
C6 N1 Cr1 C27 10.0(2)
C2 N1 Cr1 Cl1 63.52(19)
C6 N1 Cr1 Cl1 -114.23(17)
C25 C26 Cr1 N2 72.60(19)
C27 C26 Cr1 N2 -170.96(17)
C25 C26 Cr1 N1 167.74(18)
C27 C26 Cr1 N1 -75.81(18)
C25 C26 Cr1 C24 -37.46(19)
C27 C26 Cr1 C24 79.0(2)
C25 C26 Cr1 C28 -79.1(2)
C27 C26 Cr1 C28 37.39(19)
C27 C26 Cr1 C25 116.4(3)
C25 C26 Cr1 C27 -116.4(3)
C25 C26 Cr1 Cl1 -62.6(3)
C27 C26 Cr1 Cl1 53.9(3)
C28 C24 Cr1 N2 -173.44(17)
C25 C24 Cr1 N2 -57.6(2)
C28 C24 Cr1 N1 -16.0(3)
C25 C24 Cr1 N1 99.9(3)
C28 C24 Cr1 C26 -79.1(2)
C25 C24 Cr1 C26 36.77(19)
C25 C24 Cr1 C28 115.8(3)
C28 C24 Cr1 C25 -115.8(3)
C28 C24 Cr1 C27 -37.27(19)
C25 C24 Cr1 C27 78.6(2)
C28 C24 Cr1 Cl1 89.49(18)
C25 C24 Cr1 Cl1 -154.66(19)
C24 C28 Cr1 N2 12.1(3)
C27 C28 Cr1 N2 -104.7(3)
C24 C28 Cr1 N1 171.79(17)
C27 C28 Cr1 N1 55.0(2)
C24 C28 Cr1 C26 79.3(2)
C27 C28 Cr1 C26 -37.44(18)
C27 C28 Cr1 C24 -116.8(3)
C24 C28 Cr1 C25 37.98(18)
C27 C28 Cr1 C25 -78.8(2)
C24 C28 Cr1 C27 116.8(3)
C24 C28 Cr1 Cl1 -93.08(18)
C27 C28 Cr1 Cl1 150.16(19)
C26 C25 Cr1 N2 -113.11(18)
C24 C25 Cr1 N2 129.9(2)
C26 C25 Cr1 N1 -18.5(3)
C24 C25 Cr1 N1 -135.4(2)
C24 C25 Cr1 C26 -116.9(3)
C26 C25 Cr1 C24 116.9(3)
C26 C25 Cr1 C28 79.4(2)
C24 C25 Cr1 C28 -37.53(19)
C26 C25 Cr1 C27 37.56(18)
C24 C25 Cr1 C27 -79.4(2)
C26 C25 Cr1 Cl1 149.03(15)
C24 C25 Cr1 Cl1 32.1(2)
C26 C27 Cr1 N2 13.9(3)
C28 C27 Cr1 N2 130.3(2)
C26 C27 Cr1 N1 110.37(18)
C28 C27 Cr1 N1 -133.2(2)
C28 C27 Cr1 C26 116.4(3)
C26 C27 Cr1 C24 -79.29(19)
C28 C27 Cr1 C24 37.14(19)
C26 C27 Cr1 C28 -116.4(3)
C26 C27 Cr1 C25 -37.12(17)
C28 C27 Cr1 C25 79.3(2)
C26 C27 Cr1 Cl1 -153.11(15)
C28 C27 Cr1 Cl1 -36.7(2)
N3 C30 C31 C32 12.6(4)
C29 C30 C31 C32 -164.3(2)
C30 C31 C32 N4 -12.6(4)
C30 C31 C32 C33 164.9(2)
C39 C34 C35 C36 -2.3(4)
N3 C34 C35 C36 175.3(2)
C39 C34 C35 C40 178.6(2)
N3 C34 C35 C40 -3.9(4)
C34 C35 C36 C37 -0.4(4)
C40 C35 C36 C37 178.8(2)
C35 C36 C37 C38 2.6(4)
C35 C36 C37 C41 -176.7(2)
C36 C37 C38 C39 -2.1(4)
C41 C37 C38 C39 177.1(2)
C37 C38 C39 C34 -0.5(4)
C37 C38 C39 C42 -179.7(2)
C35 C34 C39 C38 2.7(4)
N3 C34 C39 C38 -174.8(2)
C35 C34 C39 C42 -178.1(2)
N3 C34 C39 C42 4.4(4)
C48 C43 C44 C45 -3.7(4)
N4 C43 C44 C45 172.0(2)
C48 C43 C44 C49 176.2(2)
N4 C43 C44 C49 -8.0(4)
C43 C44 C45 C46 0.5(4)
C49 C44 C45 C46 -179.5(3)
C44 C45 C46 C47 2.5(5)
C44 C45 C46 C50 -176.8(3)
C45 C46 C47 C48 -2.2(5)
C50 C46 C47 C48 177.0(3)
C46 C47 C48 C43 -0.9(4)
C46 C47 C48 C51 -179.5(3)
C44 C43 C48 C47 3.9(4)
N4 C43 C48 C47 -171.9(2)
C44 C43 C48 C51 -177.5(2)
N4 C43 C48 C51 6.7(4)
C56 C52 C53 C54 2.0(3)
Cr2 C52 C53 C54 -62.0(2)
C56 C52 C53 Cr2 64.0(2)
C52 C53 C54 C55 -2.4(3)
Cr2 C53 C54 C55 -64.64(18)
C52 C53 C54 Cr2 62.2(2)
C53 C54 C55 C56 2.0(3)
Cr2 C54 C55 C56 -63.20(19)
C53 C54 C55 Cr2 65.18(19)
C54 C55 C56 C52 -0.8(3)
Cr2 C55 C56 C52 -63.2(2)
C54 C55 C56 Cr2 62.44(19)
C53 C52 C56 C55 -0.7(3)
Cr2 C52 C56 C55 63.62(19)
C53 C52 C56 Cr2 -64.4(2)
C31 C30 N3 C34 -168.2(2)
C29 C30 N3 C34 8.8(3)
C31 C30 N3 Cr2 16.0(3)
C29 C30 N3 Cr2 -167.08(16)
C35 C34 N3 C30 84.3(3)
C39 C34 N3 C30 -98.1(3)
C35 C34 N3 Cr2 -99.7(2)
C39 C34 N3 Cr2 77.8(3)
C31 C32 N4 C43 167.9(2)
C33 C32 N4 C43 -9.5(3)
C31 C32 N4 Cr2 -16.2(3)
C33 C32 N4 Cr2 166.41(17)
C44 C43 N4 C32 96.6(3)
C48 C43 N4 C32 -87.5(3)
C44 C43 N4 Cr2 -79.4(3)
C48 C43 N4 Cr2 96.4(2)
C32 N4 Cr2 N3 31.54(19)
C43 N4 Cr2 N3 -152.55(17)
C32 N4 Cr2 C54 135.69(19)
C43 N4 Cr2 C54 -48.40(19)
C32 N4 Cr2 C52 -159.73(19)
C43 N4 Cr2 C52 16.2(2)
C32 N4 Cr2 C56 -163.7(2)
C43 N4 Cr2 C56 12.2(3)
C32 N4 Cr2 C55 129.3(2)
C43 N4 Cr2 C55 -54.8(3)
C32 N4 Cr2 C53 169.5(2)
C43 N4 Cr2 C53 -14.61(19)
C32 N4 Cr2 Cl2 -63.02(18)
C43 N4 Cr2 Cl2 112.88(16)
C30 N3 Cr2 N4 -31.14(18)
C34 N3 Cr2 N4 153.10(17)
C30 N3 Cr2 C54 -139.44(18)
C34 N3 Cr2 C54 44.79(19)
C30 N3 Cr2 C52 172.2(2)
C34 N3 Cr2 C52 -3.6(3)
C30 N3 Cr2 C56 157.38(17)
C34 N3 Cr2 C56 -18.4(2)
C30 N3 Cr2 C55 -175.52(18)
C34 N3 Cr2 C55 8.72(19)
C30 N3 Cr2 C53 -127.54(19)
C34 N3 Cr2 C53 56.7(2)
C30 N3 Cr2 Cl2 61.94(17)
C34 N3 Cr2 Cl2 -113.82(16)
C53 C54 Cr2 N4 71.69(18)
C55 C54 Cr2 N4 -173.72(17)
C53 C54 Cr2 N3 166.28(17)
C55 C54 Cr2 N3 -79.13(18)
C53 C54 Cr2 C52 -36.56(18)
C55 C54 Cr2 C52 78.04(19)
C53 C54 Cr2 C56 -78.4(2)
C55 C54 Cr2 C56 36.21(18)
C53 C54 Cr2 C55 -114.6(2)
C55 C54 Cr2 C53 114.6(2)
C53 C54 Cr2 Cl2 -64.9(3)
C55 C54 Cr2 Cl2 49.7(3)
C53 C52 Cr2 N4 -60.8(2)
C56 C52 Cr2 N4 -176.68(17)
C53 C52 Cr2 N3 93.5(3)
C56 C52 Cr2 N3 -22.4(3)
C53 C52 Cr2 C54 36.52(18)
C56 C52 Cr2 C54 -79.4(2)
C53 C52 Cr2 C56 115.9(3)
C53 C52 Cr2 C55 79.2(2)
C56 C52 Cr2 C55 -36.68(18)
C56 C52 Cr2 C53 -115.9(3)
C53 C52 Cr2 Cl2 -156.33(18)
C56 C52 Cr2 Cl2 87.77(18)
C55 C56 Cr2 N4 -110.7(3)
C52 C56 Cr2 N4 6.1(3)
C55 C56 Cr2 N3 51.9(2)
C52 C56 Cr2 N3 168.75(17)
C55 C56 Cr2 C54 -37.73(18)
C52 C56 Cr2 C54 79.1(2)
C55 C56 Cr2 C52 -116.8(3)
C52 C56 Cr2 C55 116.8(3)
C55 C56 Cr2 C53 -79.3(2)
C52 C56 Cr2 C53 37.56(19)
C55 C56 Cr2 Cl2 148.51(18)
C52 C56 Cr2 Cl2 -94.66(18)
C56 C55 Cr2 N4 127.5(2)
C54 C55 Cr2 N4 10.2(3)
C56 C55 Cr2 N3 -136.0(2)
C54 C55 Cr2 N3 106.65(18)
C56 C55 Cr2 C54 117.3(3)
C56 C55 Cr2 C52 37.56(19)
C54 C55 Cr2 C52 -79.74(19)
C54 C55 Cr2 C56 -117.3(3)
C56 C55 Cr2 C53 79.3(2)
C54 C55 Cr2 C53 -38.00(18)
C56 C55 Cr2 Cl2 -37.9(2)
C54 C55 Cr2 Cl2 -155.24(16)
C54 C53 Cr2 N4 -114.96(17)
C52 C53 Cr2 N4 127.06(19)
C54 C53 Cr2 N3 -20.1(2)
C52 C53 Cr2 N3 -138.05(19)
C52 C53 Cr2 C54 -118.0(3)
C54 C53 Cr2 C52 118.0(3)
C54 C53 Cr2 C56 80.1(2)
C52 C53 Cr2 C56 -37.86(19)
C54 C53 Cr2 C55 39.04(17)
C52 C53 Cr2 C55 -78.9(2)
C54 C53 Cr2 Cl2 148.05(15)
C52 C53 Cr2 Cl2 30.1(2)

loop_
_platon_squeeze_void_nr
_platon_squeeze_void_average_x
_platon_squeeze_void_average_y
_platon_squeeze_void_average_z
_platon_squeeze_void_volume
_platon_squeeze_void_count_electrons
1 -0.020 0.255 0.889 227.1 31.7
2 0.019 0.745 0.389 227.7 31.7
3 0.089 0.222 0.321 8.5 -0.2
4 0.480 0.745 0.889 227.1 31.8
5 0.520 0.255 0.389 227.3 31.8
6 0.414 0.222 0.821 8.7 -0.1
7 0.586 0.778 0.321 8.1 -0.1
8 0.914 0.778 0.821 8.7 -0.1
